data_7001554
loop_
_publ_author_name
'Leung, Alfred C. W.'
'Hui, Joseph K.-H.'
'Chong, Jonathan H.'
'MacLachlan, Mark J.'

_publ_section_title
;
 Bimetallic Schiff base complexes: models for conjugated
 shape-persistent metallopolymers
;
_journal_issue 26
_journal_name_full 'Dalton Transactions'
_journal_page_first 5199
_journal_page_last 5210
_journal_paper_doi 10.1039/b903963e
_journal_year 2009
_chemical_formula_sum 'C61 H79 N4 O11 Zn2'
_chemical_formula_weight 1175.02
_chemical_name_systematic
;
?
;
_space_group_IT_number 2
_symmetry_cell_setting triclinic
_symmetry_space_group_name_Hall '-P 1'
_symmetry_space_group_name_H-M 'P -1'
_atom_sites_solution_hydrogens geom
_atom_sites_solution_primary direct
_atom_sites_solution_secondary difmap
_audit_creation_method SHELXL-97
_cell_angle_alpha 113.269(5)
_cell_angle_beta 91.305(6)
_cell_angle_gamma 91.650(6)
_cell_formula_units_Z 2
_cell_length_a 10.3632(17)
_cell_length_b 17.347(3)
_cell_length_c 17.738(3)
_cell_measurement_reflns_used 6990
_cell_measurement_temperature 173(2)
_cell_measurement_theta_max 23.0065
_cell_measurement_theta_min 2.414
_cell_volume 2926.2(9)
_computing_structure_refinement 'SHELXL-97 (Sheldrick, 1997)'
_diffrn_ambient_temperature 173(2)
_diffrn_measured_fraction_theta_full 0.754
_diffrn_measured_fraction_theta_max 0.754
_diffrn_radiation_monochromator graphite
_diffrn_radiation_source 'fine-focus sealed tube'
_diffrn_radiation_type MoK\a
_diffrn_radiation_wavelength 0.71073
_diffrn_reflns_av_R_equivalents 0.0960
_diffrn_reflns_av_sigmaI/netI 0.1527
_diffrn_reflns_limit_h_max 11
_diffrn_reflns_limit_h_min -11
_diffrn_reflns_limit_k_max 21
_diffrn_reflns_limit_k_min -21
_diffrn_reflns_limit_l_max 20
_diffrn_reflns_limit_l_min -20
_diffrn_reflns_number 29988
_diffrn_reflns_theta_full 26.27
_diffrn_reflns_theta_max 26.27
_diffrn_reflns_theta_min 1.25
_exptl_absorpt_coefficient_mu 0.882
_exptl_absorpt_correction_T_max 0.957
_exptl_absorpt_correction_T_min 0.668
_exptl_absorpt_correction_type multi-scan
_exptl_crystal_colour red
_exptl_crystal_density_diffrn 1.334
_exptl_crystal_density_meas ?
_exptl_crystal_density_method .
_exptl_crystal_description needle
_exptl_crystal_F_000 1242
_exptl_crystal_size_max 1.00
_exptl_crystal_size_mid 0.05
_exptl_crystal_size_min 0.05
_refine_diff_density_max 0.815
_refine_diff_density_min -0.703
_refine_diff_density_rms 0.157
_refine_ls_extinction_method none
_refine_ls_goodness_of_fit_ref 1.052
_refine_ls_hydrogen_treatment mixed
_refine_ls_matrix_type full
_refine_ls_number_parameters 723
_refine_ls_number_reflns 8919
_refine_ls_number_restraints 12
_refine_ls_restrained_S_all 1.053
_refine_ls_R_factor_all 0.1598
_refine_ls_R_factor_gt 0.0722
_refine_ls_shift/su_max 0.004
_refine_ls_shift/su_mean 0.000
_refine_ls_structure_factor_coef Fsqd
_refine_ls_weighting_details 'calc w=1/[\s^2^(Fo^2^)+(0.1163P)^2^+0.8003P] where P=(Fo^2^+2Fc^2^)/3'
_refine_ls_weighting_scheme calc
_refine_ls_wR_factor_gt 0.1627
_refine_ls_wR_factor_ref 0.2057
_reflns_number_gt 5245
_reflns_number_total 8919
_reflns_threshold_expression >2sigma(I)
_cod_data_source_file b903963e.txt
_cod_data_source_block mm056
_cod_original_cell_volume 2926.3(8)
_cod_original_sg_symbol_H-M P-1
_cod_database_code 7001554

loop_
_symmetry_equiv_pos_as_xyz
'x, y, z'
'-x, -y, -z'

loop_
_atom_site_label
_atom_site_type_symbol
_atom_site_fract_x
_atom_site_fract_y
_atom_site_fract_z
_atom_site_U_iso_or_equiv
_atom_site_adp_type
_atom_site_occupancy
_atom_site_symmetry_multiplicity
_atom_site_calc_flag
_atom_site_refinement_flags
_atom_site_disorder_assembly
_atom_site_disorder_group
Zn1 Zn 0.25203(6) 0.24468(4) 0.12622(4) 0.0327(2) Uani 1 1 d . . .
Zn2 Zn 0.28131(6) -0.26123(4) -0.13822(4) 0.0309(2) Uani 1 1 d . . .
O8 O -0.1236(4) -0.4948(2) -0.4415(3) 0.0375(11) Uani 1 1 d . . .
O4 O 0.4047(4) -0.3177(2) -0.0927(2) 0.0324(10) Uani 1 1 d . . .
O2 O 0.2395(4) 0.1273(2) 0.1196(2) 0.0345(10) Uani 1 1 d . . .
O9 O 0.3898(4) 0.2256(3) 0.0384(3) 0.0408(11) Uani 1 1 d . . .
O6 O -0.2408(4) 0.3591(3) -0.0448(3) 0.0376(11) Uani 1 1 d . . .
O5 O -0.1427(4) 0.5018(3) 0.0502(3) 0.0386(11) Uani 1 1 d . . .
O3 O 0.2728(4) -0.1589(2) -0.0354(2) 0.0359(11) Uani 1 1 d . . .
O1 O 0.3703(4) 0.2895(3) 0.2244(2) 0.0361(11) Uani 1 1 d . . .
O7 O -0.1988(4) -0.3464(3) -0.4127(3) 0.0378(11) Uani 1 1 d . . .
N3 N 0.1207(4) -0.2270(3) -0.1859(3) 0.0297(12) Uani 1 1 d . . .
O10 O 0.4179(4) -0.2146(3) -0.1944(3) 0.0411(11) Uani 1 1 d . . .
N1 N 0.1829(4) 0.3640(3) 0.1555(3) 0.0291(12) Uani 1 1 d . . .
C12 C -0.0814(5) 0.2839(4) -0.0002(4) 0.0305(14) Uani 1 1 d . . .
H12 H -0.1169 0.2317 -0.0349 0.037 Uiso 1 1 calc R . .
N4 N 0.2090(4) -0.3790(3) -0.2209(3) 0.0266(11) Uani 1 1 d . . .
C18 C 0.2531(5) -0.0161(4) 0.0399(4) 0.0311(15) Uani 1 1 d . . .
H18 H 0.3053 -0.0203 0.0813 0.037 Uiso 1 1 calc R . .
C17 C 0.0944(5) -0.0039(3) -0.0795(4) 0.0285(14) Uani 1 1 d . . .
H17 H 0.0383 -0.0001 -0.1195 0.034 Uiso 1 1 calc R . .
N2 N 0.0910(4) 0.2169(3) 0.0481(3) 0.0276(12) Uani 1 1 d . . .
C22 C 0.0577(5) -0.2946(4) -0.2524(4) 0.0290(14) Uani 1 1 d . . .
C29 C 0.3611(6) -0.4623(4) -0.1826(4) 0.0298(14) Uani 1 1 d . . .
C27 C 0.1034(5) -0.3737(4) -0.2703(3) 0.0249(13) Uani 1 1 d . . .
C28 C 0.2573(6) -0.4483(4) -0.2295(4) 0.0313(15) Uani 1 1 d . . .
H28 H 0.2204 -0.4959 -0.2715 0.038 Uiso 1 1 calc R . .
C25 C -0.0591(6) -0.4330(4) -0.3786(4) 0.0299(14) Uani 1 1 d . . .
C19 C 0.1402(5) -0.0823(4) -0.0927(3) 0.0279(14) Uani 1 1 d . . .
C32 C 0.5268(6) -0.4207(4) -0.0736(4) 0.0385(16) Uani 1 1 d . . .
H32 H 0.5705 -0.3793 -0.0289 0.046 Uiso 1 1 calc R . .
C15 C 0.1258(5) 0.0688(4) -0.0118(3) 0.0282(14) Uani 1 1 d . . .
C26 C 0.0418(6) -0.4427(4) -0.3334(4) 0.0350(15) Uani 1 1 d . . .
H26 H 0.0708 -0.4962 -0.3447 0.042 Uiso 1 1 calc R . .
C20 C 0.2244(5) -0.0893(4) -0.0301(4) 0.0291(14) Uani 1 1 d . . .
C21 C 0.0882(5) -0.1505(4) -0.1619(3) 0.0285(14) Uani 1 1 d . . .
H21 H 0.0243 -0.1389 -0.1931 0.034 Uiso 1 1 calc R . .
C16 C 0.2086(5) 0.0626(4) 0.0517(4) 0.0279(14) Uani 1 1 d . . .
C23 C -0.0451(5) -0.2840(4) -0.2985(4) 0.0317(15) Uani 1 1 d . . .
H23 H -0.0753 -0.2305 -0.2861 0.038 Uiso 1 1 calc R . .
C9 C 0.0206(6) 0.4383(4) 0.1047(4) 0.0323(15) Uani 1 1 d . . .
H9 H 0.0547 0.4907 0.1400 0.039 Uiso 1 1 calc R . .
C6 C 0.3311(5) 0.4375(4) 0.2701(4) 0.0319(15) Uani 1 1 d . . .
C30 C 0.4287(5) -0.3972(4) -0.1164(4) 0.0285(14) Uani 1 1 d . . .
C24 C -0.1023(6) -0.3510(4) -0.3617(4) 0.0313(15) Uani 1 1 d . . .
C48 C -0.3426(7) -0.2727(5) -0.4645(5) 0.052(2) Uani 1 1 d D . .
C54 C -0.1856(6) -0.6376(4) -0.5204(4) 0.0415(17) Uani 1 1 d . . .
H54A H -0.1775 -0.6277 -0.5702 0.050 Uiso 1 1 calc R . .
H54B H -0.2732 -0.6257 -0.5024 0.050 Uiso 1 1 calc R . .
C8 C 0.0772(5) 0.3662(4) 0.1043(4) 0.0286(14) Uani 1 1 d . . .
C3 C 0.4950(6) 0.3856(4) 0.3356(4) 0.0408(17) Uani 1 1 d . . .
H3 H 0.5375 0.3411 0.3402 0.049 Uiso 1 1 calc R . .
C31 C 0.3972(6) -0.5448(4) -0.2035(4) 0.0417(17) Uani 1 1 d . . .
H31 H 0.3551 -0.5875 -0.2480 0.050 Uiso 1 1 calc R . .
C13 C 0.0264(5) 0.2885(4) 0.0493(4) 0.0303(15) Uani 1 1 d . . .
C36 C -0.1919(7) 0.6436(4) 0.0994(5) 0.0494(19) Uani 1 1 d . . .
H36A H -0.2811 0.6247 0.0988 0.059 Uiso 1 1 calc R . .
H36B H -0.1765 0.6461 0.0467 0.059 Uiso 1 1 calc R . .
C5 C 0.3968(5) 0.3685(4) 0.2742(4) 0.0323(15) Uani 1 1 d . . .
C10 C -0.0827(6) 0.4336(4) 0.0550(4) 0.0331(15) Uani 1 1 d . . .
C2 C 0.4663(7) 0.5329(5) 0.3840(4) 0.053(2) Uani 1 1 d . . .
H2 H 0.4904 0.5874 0.4198 0.063 Uiso 1 1 calc R . .
C41 C -0.3079(6) 0.2810(4) -0.0943(4) 0.0457(18) Uani 1 1 d . . .
H41A H -0.3972 0.2918 -0.1031 0.055 Uiso 1 1 calc R . .
H41B H -0.3075 0.2443 -0.0648 0.055 Uiso 1 1 calc R . .
C47 C -0.2490(6) -0.2653(4) -0.3954(4) 0.0440(18) Uani 1 1 d . A .
H47A H -0.1792 -0.2251 -0.3910 0.053 Uiso 1 1 calc R . .
H47B H -0.2928 -0.2459 -0.3438 0.053 Uiso 1 1 calc R . .
C34 C 0.5589(6) -0.5025(4) -0.0962(4) 0.0432(17) Uani 1 1 d . . .
H34 H 0.6255 -0.5160 -0.0682 0.052 Uiso 1 1 calc R . .
C4 C 0.3687(6) 0.5183(4) 0.3266(4) 0.0423(17) Uani 1 1 d . . .
H4 H 0.3254 0.5638 0.3248 0.051 Uiso 1 1 calc R . .
C53 C -0.0937(6) -0.5789(4) -0.4556(4) 0.0408(17) Uani 1 1 d . . .
H53A H -0.1012 -0.5879 -0.4053 0.049 Uiso 1 1 calc R . .
H53B H -0.0057 -0.5893 -0.4734 0.049 Uiso 1 1 calc R . .
C11 C -0.1364(5) 0.3555(4) 0.0013(4) 0.0308(15) Uani 1 1 d . . .
C7 C 0.2286(6) 0.4306(4) 0.2129(4) 0.0338(15) Uani 1 1 d . . .
H7 H 0.1908 0.4803 0.2180 0.041 Uiso 1 1 calc R . .
C14 C 0.0678(5) 0.1439(3) -0.0072(4) 0.0256(14) Uani 1 1 d . . .
H14 H 0.0073 0.1391 -0.0486 0.031 Uiso 1 1 calc R . .
C55 C -0.1622(8) -0.7284(4) -0.5391(4) 0.0514(19) Uani 1 1 d . . .
H55A H -0.0749 -0.7406 -0.5575 0.062 Uiso 1 1 calc R . .
H55B H -0.1702 -0.7385 -0.4894 0.062 Uiso 1 1 calc R . .
C33 C 0.4921(7) -0.5651(4) -0.1608(5) 0.0488(19) Uani 1 1 d . . .
H33 H 0.5118 -0.6210 -0.1752 0.059 Uiso 1 1 calc R . .
C35 C -0.1050(7) 0.5820(4) 0.1113(4) 0.0404(17) Uani 1 1 d . . .
H35A H -0.0157 0.5962 0.1052 0.048 Uiso 1 1 calc R . .
H35B H -0.1137 0.5822 0.1657 0.048 Uiso 1 1 calc R . .
C1 C 0.5290(7) 0.4651(5) 0.3882(4) 0.0493(19) Uani 1 1 d . . .
H1 H 0.5951 0.4742 0.4275 0.059 Uiso 1 1 calc R . .
C060 C 0.4379(7) -0.1313(4) -0.1896(5) 0.056(2) Uani 1 1 d . . .
H06A H 0.5088 -0.1293 -0.2227 0.083 Uiso 1 1 calc R . .
H06B H 0.4570 -0.0940 -0.1335 0.083 Uiso 1 1 calc R . .
H06C H 0.3612 -0.1143 -0.2092 0.083 Uiso 1 1 calc R . .
C42 C -0.2496(9) 0.2379(6) -0.1748(5) 0.071(2) Uani 1 1 d . . .
H42A H -0.1662 0.2188 -0.1651 0.085 Uiso 1 1 calc R . .
H42B H -0.3035 0.1883 -0.2060 0.085 Uiso 1 1 calc R . .
C37 C -0.1706(10) 0.7298(5) 0.1662(6) 0.082(3) Uani 1 1 d . . .
H37A H -0.0836 0.7507 0.1637 0.099 Uiso 1 1 calc R . .
H37B H -0.1786 0.7264 0.2192 0.099 Uiso 1 1 calc R . .
C063 C 0.4312(8) 0.1422(6) -0.0185(6) 0.084(3) Uani 1 1 d . . .
H06D H 0.4957 0.1494 -0.0534 0.126 Uiso 1 1 calc R . .
H06E H 0.3581 0.1103 -0.0515 0.126 Uiso 1 1 calc R . .
H06F H 0.4666 0.1128 0.0126 0.126 Uiso 1 1 calc R . .
C56 C -0.2556(10) -0.7860(5) -0.6038(6) 0.079(3) Uani 1 1 d . . .
H56A H -0.2398 -0.7812 -0.6555 0.095 Uiso 1 1 calc R . .
H56B H -0.3429 -0.7689 -0.5887 0.095 Uiso 1 1 calc R . .
C40 C -0.4010(19) 0.9144(11) 0.2284(14) 0.307(16) Uani 1 1 d . . .
H40A H -0.4087 0.9626 0.2788 0.461 Uiso 1 1 calc R . .
H40B H -0.4749 0.8769 0.2198 0.461 Uiso 1 1 calc R . .
H40C H -0.3964 0.9320 0.1835 0.461 Uiso 1 1 calc R . .
C57 C -0.2441(12) -0.8784(7) -0.6152(7) 0.109(4) Uani 1 1 d . . .
H57A H -0.2503 -0.8824 -0.5624 0.130 Uiso 1 1 calc R . .
H57B H -0.3151 -0.9120 -0.6506 0.130 Uiso 1 1 calc R . .
C58 C -0.1221(14) -0.9115(7) -0.6511(8) 0.143(6) Uani 1 1 d . . .
H58A H -0.1167 -0.9685 -0.6561 0.214 Uiso 1 1 calc R . .
H58B H -0.0517 -0.8780 -0.6163 0.214 Uiso 1 1 calc R . .
H58C H -0.1175 -0.9098 -0.7044 0.214 Uiso 1 1 calc R . .
C38 C -0.2669(15) 0.7912(6) 0.1583(8) 0.143(6) Uani 1 1 d D . .
H38A H -0.2424 0.8066 0.1135 0.171 Uiso 1 1 calc R . .
H38B H -0.3516 0.7629 0.1442 0.171 Uiso 1 1 calc R . .
C39 C -0.276(3) 0.8685(10) 0.2332(10) 0.294(16) Uani 1 1 d D . .
H39A H -0.2009 0.9054 0.2391 0.353 Uiso 1 1 calc R . .
H39B H -0.2774 0.8544 0.2810 0.353 Uiso 1 1 calc R . .
O101 O 0.1711(6) 0.0845(4) 0.2437(3) 0.0751(17) Uani 1 1 d . . .
C101 C 0.2249(12) 0.0201(7) 0.2587(7) 0.124(5) Uani 1 1 d . . .
H10A H 0.3174 0.0256 0.2585 0.186 Uiso 1 1 calc R . .
H10B H 0.1956 -0.0327 0.2167 0.186 Uiso 1 1 calc R . .
H10C H 0.1994 0.0226 0.3113 0.186 Uiso 1 1 calc R . .
C49A C -0.2865(10) -0.2943(7) -0.5455(6) 0.070(3) Uani 0.788(7) 1 d P A .
H49A H -0.3566 -0.2985 -0.5843 0.083 Uiso 0.788(7) 1 calc PR . .
H49B H -0.2524 -0.3499 -0.5619 0.083 Uiso 0.788(7) 1 calc PR . .
C50A C -0.1836(13) -0.2385(11) -0.5552(10) 0.121(6) Uani 0.788(7) 1 d PD . .
H50A H -0.1558 -0.2622 -0.6113 0.145 Uiso 0.788(7) 1 calc PR A .
H50B H -0.1100 -0.2366 -0.5196 0.145 Uiso 0.788(7) 1 calc PR . .
C51A C -0.2243(16) -0.1504(11) -0.5355(12) 0.168(9) Uani 0.788(7) 1 d PD A .
H51A H -0.2396 -0.1218 -0.4774 0.201 Uiso 0.788(7) 1 calc PR . .
H51B H -0.3025 -0.1504 -0.5666 0.201 Uiso 0.788(7) 1 calc PR . .
C52A C -0.111(2) -0.1081(19) -0.5601(16) 0.30(2) Uani 0.788(7) 1 d PD . .
H52A H -0.1299 -0.0509 -0.5489 0.455 Uiso 0.788(7) 1 calc PR A .
H52B H -0.0975 -0.1375 -0.6176 0.455 Uiso 0.788(7) 1 calc PR . .
H52C H -0.0345 -0.1095 -0.5292 0.455 Uiso 0.788(7) 1 calc PR . .
C49B C -0.359(5) -0.184(3) -0.462(3) 0.083(14) Uiso 0.212(7) 1 d PD A 1
H49C H -0.4003 -0.1511 -0.4114 0.099 Uiso 0.212(7) 1 calc PR A 1
H49D H -0.2732 -0.1582 -0.4587 0.099 Uiso 0.212(7) 1 calc PR A 1
C50B C -0.434(6) -0.173(4) -0.532(3) 0.14(2) Uiso 0.212(7) 1 d PD A 1
H50C H -0.5165 -0.2036 -0.5388 0.171 Uiso 0.212(7) 1 calc PR A 1
H50D H -0.3877 -0.2010 -0.5816 0.171 Uiso 0.212(7) 1 calc PR A 1
C51B C -0.463(10) -0.086(4) -0.527(7) 0.22(4) Uiso 0.212(7) 1 d PD . 1
H51C H -0.4550 -0.0543 -0.4681 0.259 Uiso 0.212(7) 1 calc PR A 1
H51D H -0.3822 -0.0719 -0.5470 0.259 Uiso 0.212(7) 1 calc PR A 1
C52B C -0.553(9) -0.030(6) -0.550(6) 0.25(5) Uiso 0.212(7) 1 d PD . 1
H52D H -0.5038 0.0156 -0.5546 0.373 Uiso 0.212(7) 1 calc PR A 1
H52E H -0.6152 -0.0082 -0.5084 0.373 Uiso 0.212(7) 1 calc PR A 1
H52F H -0.5967 -0.0626 -0.6017 0.373 Uiso 0.212(7) 1 calc PR A 1
C43 C -0.2303(12) 0.2856(7) -0.2267(7) 0.109(4) Uiso 1 1 d . . .
H43A H -0.1732 0.3341 -0.1971 0.130 Uiso 1 1 calc R . .
H43B H -0.3128 0.3061 -0.2359 0.130 Uiso 1 1 calc R . .
C44 C -0.1719(17) 0.2339(15) -0.3123(10) 0.274(14) Uani 1 1 d D . .
H44A H -0.1695 0.2651 -0.3472 0.329 Uiso 1 1 calc R . .
H44B H -0.0864 0.2150 -0.3067 0.329 Uiso 1 1 calc R . .
C45 C -0.274(3) 0.1616(16) -0.343(3) 0.62(5) Uani 1 1 d D . .
H45A H -0.2331 0.1104 -0.3767 0.738 Uiso 1 1 calc R . .
H45B H -0.3077 0.1533 -0.2957 0.738 Uiso 1 1 calc R . .
C46 C -0.385(2) 0.177(2) -0.3914(12) 0.45(3) Uani 1 1 d D . .
H46A H -0.4345 0.1258 -0.4197 0.669 Uiso 1 1 calc R . .
H46B H -0.3509 0.1972 -0.4307 0.669 Uiso 1 1 calc R . .
H46C H -0.4387 0.2186 -0.3548 0.669 Uiso 1 1 calc R . .
H48A H -0.394(6) -0.316(3) -0.456(4) 0.07(3) Uiso 1 1 d D . .
H48B H -0.389(6) -0.221(2) -0.442(5) 0.10(3) Uiso 1 1 d D . .

loop_
_atom_site_aniso_label
_atom_site_aniso_U_11
_atom_site_aniso_U_22
_atom_site_aniso_U_33
_atom_site_aniso_U_23
_atom_site_aniso_U_13
_atom_site_aniso_U_12
Zn1 0.0208(4) 0.0279(4) 0.0423(5) 0.0062(3) -0.0045(3) 0.0066(3)
Zn2 0.0211(4) 0.0246(4) 0.0422(5) 0.0078(3) -0.0026(3) 0.0091(3)
O8 0.032(3) 0.024(2) 0.046(3) 0.003(2) -0.0059(19) 0.0024(19)
O4 0.023(2) 0.026(2) 0.045(3) 0.011(2) -0.0033(18) 0.0082(18)
O2 0.033(3) 0.026(2) 0.036(3) 0.004(2) -0.0105(18) 0.0042(18)
O9 0.034(3) 0.036(3) 0.039(3) 0.000(2) 0.0053(19) 0.006(2)
O6 0.030(3) 0.031(3) 0.051(3) 0.015(2) -0.006(2) 0.0086(19)
O5 0.037(3) 0.028(3) 0.054(3) 0.019(2) 0.001(2) 0.011(2)
O3 0.035(3) 0.025(2) 0.045(3) 0.011(2) -0.0047(19) 0.0161(19)
O1 0.027(2) 0.033(3) 0.038(3) 0.004(2) -0.0101(18) 0.0034(19)
O7 0.027(3) 0.031(3) 0.046(3) 0.006(2) -0.0131(19) 0.0040(19)
N3 0.022(3) 0.028(3) 0.032(3) 0.004(2) 0.003(2) 0.008(2)
O10 0.027(3) 0.037(3) 0.063(3) 0.023(2) 0.004(2) 0.0051(19)
N1 0.021(3) 0.028(3) 0.034(3) 0.007(2) 0.002(2) 0.004(2)
C12 0.023(3) 0.023(3) 0.042(4) 0.009(3) -0.005(3) 0.003(3)
N4 0.015(3) 0.029(3) 0.031(3) 0.006(2) 0.002(2) 0.012(2)
C18 0.025(4) 0.033(4) 0.032(4) 0.009(3) -0.005(3) 0.009(3)
C17 0.019(3) 0.026(3) 0.036(4) 0.007(3) -0.002(2) 0.012(3)
N2 0.017(3) 0.020(3) 0.043(3) 0.009(2) -0.006(2) 0.007(2)
C22 0.021(3) 0.026(4) 0.041(4) 0.014(3) 0.006(3) 0.005(3)
C29 0.024(3) 0.027(4) 0.039(4) 0.013(3) 0.001(3) 0.010(3)
C27 0.019(3) 0.027(4) 0.025(3) 0.007(3) 0.002(2) 0.004(3)
C28 0.027(4) 0.025(4) 0.036(4) 0.005(3) 0.009(3) 0.006(3)
C25 0.022(3) 0.031(4) 0.033(4) 0.009(3) -0.001(3) 0.000(3)
C19 0.020(3) 0.031(4) 0.031(4) 0.009(3) 0.002(2) 0.010(3)
C32 0.030(4) 0.040(4) 0.043(4) 0.013(3) -0.001(3) 0.009(3)
C15 0.020(3) 0.031(4) 0.029(4) 0.007(3) 0.000(2) 0.008(3)
C26 0.030(4) 0.030(4) 0.041(4) 0.009(3) 0.006(3) 0.007(3)
C20 0.020(3) 0.027(4) 0.039(4) 0.011(3) 0.002(3) 0.006(3)
C21 0.022(3) 0.028(4) 0.028(3) 0.002(3) 0.000(2) 0.011(3)
C16 0.020(3) 0.028(4) 0.033(4) 0.008(3) 0.000(3) 0.007(3)
C23 0.024(4) 0.023(3) 0.042(4) 0.007(3) -0.001(3) 0.007(3)
C9 0.026(4) 0.025(4) 0.040(4) 0.007(3) 0.003(3) 0.008(3)
C6 0.020(3) 0.030(4) 0.037(4) 0.004(3) 0.006(3) 0.004(3)
C30 0.018(3) 0.032(4) 0.039(4) 0.016(3) 0.007(3) 0.015(3)
C24 0.023(3) 0.031(4) 0.036(4) 0.009(3) -0.002(3) 0.003(3)
C48 0.047(5) 0.043(5) 0.061(5) 0.016(4) -0.023(4) 0.001(4)
C54 0.041(4) 0.040(4) 0.039(4) 0.011(3) 0.004(3) -0.003(3)
C8 0.017(3) 0.027(4) 0.037(4) 0.007(3) 0.004(2) 0.005(3)
C3 0.023(4) 0.047(5) 0.044(4) 0.009(3) 0.001(3) 0.008(3)
C31 0.042(4) 0.027(4) 0.050(4) 0.008(3) -0.005(3) 0.008(3)
C13 0.020(3) 0.029(4) 0.045(4) 0.018(3) 0.003(3) 0.009(3)
C36 0.050(5) 0.040(4) 0.064(5) 0.026(4) 0.016(4) 0.017(3)
C5 0.018(3) 0.040(4) 0.031(4) 0.005(3) 0.001(3) 0.003(3)
C10 0.027(4) 0.033(4) 0.045(4) 0.020(3) 0.015(3) 0.014(3)
C2 0.041(5) 0.045(5) 0.045(4) -0.009(4) -0.003(3) -0.010(4)
C41 0.032(4) 0.045(4) 0.059(5) 0.021(4) -0.014(3) 0.009(3)
C47 0.035(4) 0.032(4) 0.055(5) 0.007(3) -0.013(3) 0.007(3)
C34 0.039(4) 0.035(4) 0.060(5) 0.023(4) 0.002(3) 0.018(3)
C4 0.031(4) 0.034(4) 0.049(4) 0.002(3) 0.004(3) 0.011(3)
C53 0.035(4) 0.033(4) 0.052(4) 0.014(3) 0.003(3) 0.002(3)
C11 0.018(3) 0.028(4) 0.043(4) 0.010(3) 0.000(3) 0.008(3)
C7 0.024(4) 0.028(4) 0.043(4) 0.007(3) 0.007(3) 0.010(3)
C14 0.017(3) 0.022(3) 0.033(4) 0.006(3) -0.001(2) 0.008(2)
C55 0.070(5) 0.031(4) 0.047(5) 0.010(3) -0.003(4) -0.010(4)
C33 0.049(5) 0.034(4) 0.068(5) 0.022(4) 0.006(4) 0.023(3)
C35 0.043(4) 0.027(4) 0.049(4) 0.012(3) 0.009(3) 0.016(3)
C1 0.032(4) 0.059(5) 0.045(4) 0.008(4) -0.007(3) 0.002(4)
C060 0.035(4) 0.050(5) 0.084(6) 0.029(4) 0.003(4) 0.007(3)
C42 0.063(6) 0.073(6) 0.066(6) 0.016(5) -0.007(4) 0.002(5)
C37 0.122(9) 0.042(5) 0.079(7) 0.016(5) 0.027(6) 0.033(5)
C063 0.051(6) 0.098(8) 0.094(7) 0.031(6) -0.009(5) -0.030(5)
C56 0.099(8) 0.043(5) 0.088(7) 0.019(5) -0.013(5) -0.008(5)
C40 0.18(2) 0.178(19) 0.40(3) -0.07(2) -0.06(2) 0.088(15)
C57 0.117(11) 0.083(8) 0.098(8) 0.007(6) -0.018(7) -0.009(7)
C58 0.150(14) 0.081(9) 0.170(14) 0.019(9) 0.039(10) -0.002(9)
C38 0.231(17) 0.064(7) 0.146(12) 0.046(8) 0.053(11) 0.086(9)
C39 0.42(4) 0.18(2) 0.21(2) 0.006(16) -0.06(2) 0.19(2)
O101 0.088(5) 0.065(4) 0.070(4) 0.023(3) 0.012(3) 0.034(3)
C101 0.137(11) 0.147(11) 0.125(10) 0.088(9) 0.031(8) 0.081(9)
C49A 0.065(8) 0.090(9) 0.060(7) 0.036(6) -0.009(5) 0.004(6)
C50A 0.063(10) 0.177(18) 0.144(15) 0.091(14) -0.021(9) -0.034(11)
C51A 0.15(2) 0.153(19) 0.19(2) 0.058(17) -0.061(15) -0.033(16)
C52A 0.24(3) 0.43(5) 0.37(4) 0.33(4) -0.15(3) -0.24(3)
C44 0.24(3) 0.49(4) 0.149(16) 0.18(2) 0.122(16) 0.18(3)
C45 0.46(6) 0.19(3) 1.06(11) 0.14(4) -0.53(7) -0.05(3)
C46 0.48(6) 0.72(8) 0.102(17) 0.11(3) 0.08(2) 0.17(5)

loop_
_atom_type_symbol
_atom_type_description
_atom_type_scat_dispersion_real
_atom_type_scat_dispersion_imag
_atom_type_scat_source
C C 0.0033 0.0016 'International Tables Vol C Tables 4.2.6.8 and 6.1.1.4'
H H 0.0000 0.0000 'International Tables Vol C Tables 4.2.6.8 and 6.1.1.4'
N N 0.0061 0.0033 'International Tables Vol C Tables 4.2.6.8 and 6.1.1.4'
O O 0.0106 0.0060 'International Tables Vol C Tables 4.2.6.8 and 6.1.1.4'
Zn Zn 0.2839 1.4301 'International Tables Vol C Tables 4.2.6.8 and 6.1.1.4'

loop_
_geom_angle_atom_site_label_1
_geom_angle_atom_site_label_2
_geom_angle_atom_site_label_3
_geom_angle
_geom_angle_site_symmetry_1
_geom_angle_site_symmetry_3
_geom_angle_publ_flag
O1 Zn1 O2 96.18(17) . . ?
O1 Zn1 N2 163.56(18) . . ?
O2 Zn1 N2 88.38(17) . . ?
O1 Zn1 O9 97.69(17) . . ?
O2 Zn1 O9 97.14(17) . . ?
N2 Zn1 O9 97.39(18) . . ?
O1 Zn1 N1 89.90(18) . . ?
O2 Zn1 N1 153.41(18) . . ?
N2 Zn1 N1 79.32(18) . . ?
O9 Zn1 N1 107.69(18) . . ?
O4 Zn2 O3 95.23(16) . . ?
O4 Zn2 N3 165.13(18) . . ?
O3 Zn2 N3 90.34(17) . . ?
O4 Zn2 O10 95.90(17) . . ?
O3 Zn2 O10 97.28(18) . . ?
N3 Zn2 O10 97.06(19) . . ?
O4 Zn2 N4 89.26(17) . . ?
O3 Zn2 N4 152.11(18) . . ?
N3 Zn2 N4 79.54(18) . . ?
O10 Zn2 N4 109.64(18) . . ?
C25 O8 C53 116.9(5) . . ?
C30 O4 Zn2 130.4(4) . . ?
C16 O2 Zn1 123.0(4) . . ?
C063 O9 Zn1 124.8(4) . . ?
C11 O6 C41 117.2(5) . . ?
C10 O5 C35 116.6(5) . . ?
C20 O3 Zn2 125.1(4) . . ?
C5 O1 Zn1 128.6(4) . . ?
C24 O7 C47 117.1(5) . . ?
C21 N3 C22 123.8(5) . . ?
C21 N3 Zn2 122.4(4) . . ?
C22 N3 Zn2 113.6(4) . . ?
C060 O10 Zn2 129.1(4) . . ?
C7 N1 C8 121.1(5) . . ?
C7 N1 Zn1 125.1(4) . . ?
C8 N1 Zn1 113.8(4) . . ?
C11 C12 C13 120.8(6) . . ?
C11 C12 H12 119.6 . . ?
C13 C12 H12 119.6 . . ?
C28 N4 C27 122.6(5) . . ?
C28 N4 Zn2 124.5(4) . . ?
C27 N4 Zn2 112.9(4) . . ?
C16 C18 C20 124.4(5) . . ?
C16 C18 H18 117.8 . . ?
C20 C18 H18 117.8 . . ?
C15 C17 C19 125.0(5) . . ?
C15 C17 H17 117.5 . . ?
C19 C17 H17 117.5 . . ?
C14 N2 C13 122.5(5) . . ?
C14 N2 Zn1 121.9(4) . . ?
C13 N2 Zn1 114.2(4) . . ?
C27 C22 C23 120.1(5) . . ?
C27 C22 N3 116.8(5) . . ?
C23 C22 N3 123.1(5) . . ?
C31 C29 C30 118.6(6) . . ?
C31 C29 C28 117.7(6) . . ?
C30 C29 C28 123.7(5) . . ?
C22 C27 C26 119.0(6) . . ?
C22 C27 N4 116.5(5) . . ?
C26 C27 N4 124.5(5) . . ?
N4 C28 C29 128.1(6) . . ?
N4 C28 H28 116.0 . . ?
C29 C28 H28 116.0 . . ?
O8 C25 C26 126.2(6) . . ?
O8 C25 C24 114.5(5) . . ?
C26 C25 C24 119.2(5) . . ?
C17 C19 C21 116.7(5) . . ?
C17 C19 C20 117.9(5) . . ?
C21 C19 C20 125.0(5) . . ?
C34 C32 C30 121.8(6) . . ?
C34 C32 H32 119.1 . . ?
C30 C32 H32 119.1 . . ?
C17 C15 C14 117.7(5) . . ?
C17 C15 C16 117.7(5) . . ?
C14 C15 C16 124.5(5) . . ?
C25 C26 C27 121.4(6) . . ?
C25 C26 H26 119.3 . . ?
C27 C26 H26 119.3 . . ?
O3 C20 C18 119.3(5) . . ?
O3 C20 C19 123.5(5) . . ?
C18 C20 C19 117.2(5) . . ?
N3 C21 C19 126.2(5) . . ?
N3 C21 H21 116.9 . . ?
C19 C21 H21 116.9 . . ?
O2 C16 C18 119.9(5) . . ?
O2 C16 C15 122.3(5) . . ?
C18 C16 C15 117.7(5) . . ?
C24 C23 C22 120.8(6) . . ?
C24 C23 H23 119.6 . . ?
C22 C23 H23 119.6 . . ?
C10 C9 C8 121.4(6) . . ?
C10 C9 H9 119.3 . . ?
C8 C9 H9 119.3 . . ?
C4 C6 C5 118.1(6) . . ?
C4 C6 C7 117.3(6) . . ?
C5 C6 C7 124.6(6) . . ?
O4 C30 C32 118.7(5) . . ?
O4 C30 C29 123.7(5) . . ?
C32 C30 C29 117.6(5) . . ?
O7 C24 C23 125.1(6) . . ?
O7 C24 C25 115.4(5) . . ?
C23 C24 C25 119.5(6) . . ?
C49A C48 C47 115.9(8) . . ?
C49A C48 C49B 87.2(18) . . ?
C47 C48 C49B 107.5(17) . . ?
C49A C48 H48A 118(4) . . ?
C47 C48 H48A 92(5) . . ?
C49B C48 H48A 138(4) . . ?
C49A C48 H48B 117(5) . . ?
C47 C48 H48B 104(6) . . ?
C49B C48 H48B 33(4) . . ?
H48A C48 H48B 107.4(15) . . ?
C53 C54 C55 112.7(6) . . ?
C53 C54 H54A 109.1 . . ?
C55 C54 H54A 109.1 . . ?
C53 C54 H54B 109.1 . . ?
C55 C54 H54B 109.1 . . ?
H54A C54 H54B 107.8 . . ?
C13 C8 C9 118.1(5) . . ?
C13 C8 N1 116.0(5) . . ?
C9 C8 N1 125.9(5) . . ?
C1 C3 C5 121.8(7) . . ?
C1 C3 H3 119.1 . . ?
C5 C3 H3 119.1 . . ?
C33 C31 C29 122.2(6) . . ?
C33 C31 H31 118.9 . . ?
C29 C31 H31 118.9 . . ?
C12 C13 C8 120.3(5) . . ?
C12 C13 N2 123.5(5) . . ?
C8 C13 N2 116.2(5) . . ?
C35 C36 C37 111.8(7) . . ?
C35 C36 H36A 109.3 . . ?
C37 C36 H36A 109.3 . . ?
C35 C36 H36B 109.3 . . ?
C37 C36 H36B 109.3 . . ?
H36A C36 H36B 107.9 . . ?
O1 C5 C3 118.3(6) . . ?
O1 C5 C6 123.8(5) . . ?
C3 C5 C6 117.9(6) . . ?
C9 C10 O5 125.1(6) . . ?
C9 C10 C11 120.7(5) . . ?
O5 C10 C11 114.3(5) . . ?
C4 C2 C1 118.9(6) . . ?
C4 C2 H2 120.5 . . ?
C1 C2 H2 120.5 . . ?
O6 C41 C42 112.7(6) . . ?
O6 C41 H41A 109.1 . . ?
C42 C41 H41A 109.1 . . ?
O6 C41 H41B 109.1 . . ?
C42 C41 H41B 109.1 . . ?
H41A C41 H41B 107.8 . . ?
O7 C47 C48 108.2(5) . . ?
O7 C47 H47A 110.1 . . ?
C48 C47 H47A 110.1 . . ?
O7 C47 H47B 110.1 . . ?
C48 C47 H47B 110.1 . . ?
H47A C47 H47B 108.4 . . ?
C32 C34 C33 119.9(6) . . ?
C32 C34 H34 120.1 . . ?
C33 C34 H34 120.1 . . ?
C2 C4 C6 122.6(6) . . ?
C2 C4 H4 118.7 . . ?
C6 C4 H4 118.7 . . ?
O8 C53 C54 108.8(6) . . ?
O8 C53 H53A 109.9 . . ?
C54 C53 H53A 109.9 . . ?
O8 C53 H53B 109.9 . . ?
C54 C53 H53B 109.9 . . ?
H53A C53 H53B 108.3 . . ?
O6 C11 C12 126.3(5) . . ?
O6 C11 C10 115.1(5) . . ?
C12 C11 C10 118.7(5) . . ?
N1 C7 C6 127.2(6) . . ?
N1 C7 H7 116.4 . . ?
C6 C7 H7 116.4 . . ?
N2 C14 C15 126.0(5) . . ?
N2 C14 H14 117.0 . . ?
C15 C14 H14 117.0 . . ?
C56 C55 C54 111.8(7) . . ?
C56 C55 H55A 109.2 . . ?
C54 C55 H55A 109.2 . . ?
C56 C55 H55B 109.2 . . ?
C54 C55 H55B 109.2 . . ?
H55A C55 H55B 107.9 . . ?
C31 C33 C34 119.9(6) . . ?
C31 C33 H33 120.0 . . ?
C34 C33 H33 120.0 . . ?
O5 C35 C36 106.8(6) . . ?
O5 C35 H35A 110.4 . . ?
C36 C35 H35A 110.4 . . ?
O5 C35 H35B 110.4 . . ?
C36 C35 H35B 110.4 . . ?
H35A C35 H35B 108.6 . . ?
C3 C1 C2 120.7(6) . . ?
C3 C1 H1 119.7 . . ?
C2 C1 H1 119.7 . . ?
O10 C060 H06A 109.5 . . ?
O10 C060 H06B 109.5 . . ?
H06A C060 H06B 109.5 . . ?
O10 C060 H06C 109.5 . . ?
H06A C060 H06C 109.5 . . ?
H06B C060 H06C 109.5 . . ?
C43 C42 C41 117.9(8) . . ?
C43 C42 H42A 107.8 . . ?
C41 C42 H42A 107.8 . . ?
C43 C42 H42B 107.8 . . ?
C41 C42 H42B 107.8 . . ?
H42A C42 H42B 107.2 . . ?
C36 C37 C38 111.9(9) . . ?
C36 C37 H37A 109.2 . . ?
C38 C37 H37A 109.2 . . ?
C36 C37 H37B 109.2 . . ?
C38 C37 H37B 109.2 . . ?
H37A C37 H37B 107.9 . . ?
O9 C063 H06D 109.5 . . ?
O9 C063 H06E 109.5 . . ?
H06D C063 H06E 109.5 . . ?
O9 C063 H06F 109.5 . . ?
H06D C063 H06F 109.5 . . ?
H06E C063 H06F 109.5 . . ?
C55 C56 C57 112.1(8) . . ?
C55 C56 H56A 109.2 . . ?
C57 C56 H56A 109.2 . . ?
C55 C56 H56B 109.2 . . ?
C57 C56 H56B 109.2 . . ?
H56A C56 H56B 107.9 . . ?
C39 C40 H40A 109.5 . . ?
C39 C40 H40B 109.5 . . ?
H40A C40 H40B 109.5 . . ?
C39 C40 H40C 109.5 . . ?
H40A C40 H40C 109.5 . . ?
H40B C40 H40C 109.5 . . ?
C58 C57 C56 111.3(10) . . ?
C58 C57 H57A 109.4 . . ?
C56 C57 H57A 109.4 . . ?
C58 C57 H57B 109.4 . . ?
C56 C57 H57B 109.4 . . ?
H57A C57 H57B 108.0 . . ?
C57 C58 H58A 109.5 . . ?
C57 C58 H58B 109.5 . . ?
H58A C58 H58B 109.5 . . ?
C57 C58 H58C 109.5 . . ?
H58A C58 H58C 109.5 . . ?
H58B C58 H58C 109.5 . . ?
C39 C38 C37 114.3(12) . . ?
C39 C38 H38A 108.7 . . ?
C37 C38 H38A 108.7 . . ?
C39 C38 H38B 108.7 . . ?
C37 C38 H38B 108.7 . . ?
H38A C38 H38B 107.6 . . ?
C38 C39 C40 110.2(15) . . ?
C38 C39 H39A 109.6 . . ?
C40 C39 H39A 109.6 . . ?
C38 C39 H39B 109.6 . . ?
C40 C39 H39B 109.6 . . ?
H39A C39 H39B 108.1 . . ?
O101 C101 H10A 109.5 . . ?
O101 C101 H10B 109.5 . . ?
H10A C101 H10B 109.5 . . ?
O101 C101 H10C 109.5 . . ?
H10A C101 H10C 109.5 . . ?
H10B C101 H10C 109.5 . . ?
C48 C49A C50A 119.2(11) . . ?
C48 C49A H49A 107.5 . . ?
C50A C49A H49A 107.5 . . ?
C48 C49A H49B 107.5 . . ?
C50A C49A H49B 107.5 . . ?
H49A C49A H49B 107.0 . . ?
C49A C50A C51A 113.7(13) . . ?
C49A C50A H50A 108.8 . . ?
C51A C50A H50A 108.8 . . ?
C49A C50A H50B 108.8 . . ?
C51A C50A H50B 108.8 . . ?
H50A C50A H50B 107.7 . . ?
C50A C51A C52A 104.6(17) . . ?
C50A C51A H51A 110.8 . . ?
C52A C51A H51A 110.8 . . ?
C50A C51A H51B 110.8 . . ?
C52A C51A H51B 110.8 . . ?
H51A C51A H51B 108.9 . . ?
C51A C52A H52A 109.5 . . ?
C51A C52A H52B 109.5 . . ?
H52A C52A H52B 109.5 . . ?
C51A C52A H52C 109.5 . . ?
H52A C52A H52C 109.5 . . ?
H52B C52A H52C 109.5 . . ?
C50B C49B C48 119(4) . . ?
C50B C49B H49C 107.5 . . ?
C48 C49B H49C 107.5 . . ?
C50B C49B H49D 107.5 . . ?
C48 C49B H49D 107.5 . . ?
H49C C49B H49D 107.0 . . ?
C50B C49B H48B 119(8) . . ?
C48 C49B H48B 36(3) . . ?
H49C C49B H48B 73.9 . . ?
H49D C49B H48B 131.1 . . ?
C49B C50B C51B 120(6) . . ?
C49B C50B H50C 107.3 . . ?
C51B C50B H50C 107.3 . . ?
C49B C50B H50D 107.3 . . ?
C51B C50B H50D 107.3 . . ?
H50C C50B H50D 106.9 . . ?
C52B C51B C50B 148(10) . . ?
C52B C51B C52B 68(7) . 2_454 ?
C50B C51B C52B 140(9) . 2_454 ?
C52B C51B H51C 99.8 . . ?
C50B C51B H51C 99.8 . . ?
C52B C51B H51C 41.7 2_454 . ?
C52B C51B H51D 99.8 . . ?
C50B C51B H51D 99.8 . . ?
C52B C51B H51D 83.7 2_454 . ?
H51C C51B H51D 104.1 . . ?
C51B C52B C51B 112(7) . 2_454 ?
C51B C52B C52B 66(5) . 2_454 ?
C51B C52B C52B 46(3) 2_454 2_454 ?
C51B C52B H52D 109.5 . . ?
C51B C52B H52D 51.7 2_454 . ?
C52B C52B H52D 69.4 2_454 . ?
C51B C52B H52E 109.5 . . ?
C51B C52B H52E 59.8 2_454 . ?
C52B C52B H52E 76.3 2_454 . ?
H52D C52B H52E 109.5 . . ?
C51B C52B H52F 109.5 . . ?
C51B C52B H52F 138.2 2_454 . ?
C52B C52B H52F 173.9 2_454 . ?
H52D C52B H52F 109.5 . . ?
H52E C52B H52F 109.5 . . ?
C42 C43 C44 114.4(12) . . ?
C42 C43 H43A 108.7 . . ?
C44 C43 H43A 108.7 . . ?
C42 C43 H43B 108.7 . . ?
C44 C43 H43B 108.7 . . ?
H43A C43 H43B 107.6 . . ?
C45 C44 C43 98(2) . . ?
C45 C44 H44A 112.2 . . ?
C43 C44 H44A 112.2 . . ?
C45 C44 H44B 112.2 . . ?
C43 C44 H44B 112.2 . . ?
H44A C44 H44B 109.8 . . ?
C46 C45 C44 112.8(10) . . ?
C46 C45 H45A 109.0 . . ?
C44 C45 H45A 109.0 . . ?
C46 C45 H45B 109.0 . . ?
C44 C45 H45B 109.0 . . ?
H45A C45 H45B 107.8 . . ?
C45 C46 H46A 109.5 . . ?
C45 C46 H46B 109.5 . . ?
H46A C46 H46B 109.5 . . ?
C45 C46 H46C 109.5 . . ?
H46A C46 H46C 109.5 . . ?
H46B C46 H46C 109.5 . . ?

loop_
_geom_bond_atom_site_label_1
_geom_bond_atom_site_label_2
_geom_bond_distance
_geom_bond_site_symmetry_2
_geom_bond_publ_flag
Zn1 O1 1.980(4) . ?
Zn1 O2 1.993(4) . ?
Zn1 N2 2.064(4) . ?
Zn1 O9 2.073(4) . ?
Zn1 N1 2.078(5) . ?
Zn2 O4 1.974(4) . ?
Zn2 O3 1.986(4) . ?
Zn2 N3 2.056(5) . ?
Zn2 O10 2.072(4) . ?
Zn2 N4 2.093(5) . ?
O8 C25 1.349(7) . ?
O8 C53 1.425(7) . ?
O4 C30 1.308(7) . ?
O2 C16 1.306(7) . ?
O9 C063 1.482(10) . ?
O6 C11 1.358(7) . ?
O6 C41 1.438(7) . ?
O5 C10 1.382(7) . ?
O5 C35 1.422(7) . ?
O3 C20 1.291(7) . ?
O1 C5 1.321(7) . ?
O7 C24 1.358(7) . ?
O7 C47 1.433(7) . ?
N3 C21 1.282(7) . ?
N3 C22 1.421(7) . ?
O10 C060 1.421(8) . ?
N1 C7 1.269(7) . ?
N1 C8 1.418(8) . ?
C12 C11 1.372(8) . ?
C12 C13 1.386(8) . ?
C12 H12 0.9300 . ?
N4 C28 1.270(7) . ?
N4 C27 1.414(7) . ?
C18 C16 1.391(8) . ?
C18 C20 1.399(8) . ?
C18 H18 0.9300 . ?
C17 C15 1.379(8) . ?
C17 C19 1.386(8) . ?
C17 H17 0.9300 . ?
N2 C14 1.270(7) . ?
N2 C13 1.422(7) . ?
C22 C27 1.382(8) . ?
C22 C23 1.389(8) . ?
C29 C31 1.394(8) . ?
C29 C30 1.419(8) . ?
C29 C28 1.429(9) . ?
C27 C26 1.399(8) . ?
C28 H28 0.9300 . ?
C25 C26 1.357(9) . ?
C25 C24 1.422(9) . ?
C19 C21 1.408(8) . ?
C19 C20 1.441(8) . ?
C32 C34 1.367(9) . ?
C32 C30 1.418(8) . ?
C32 H32 0.9300 . ?
C15 C14 1.424(8) . ?
C15 C16 1.440(8) . ?
C26 H26 0.9300 . ?
C21 H21 0.9300 . ?
C23 C24 1.364(8) . ?
C23 H23 0.9300 . ?
C9 C10 1.352(9) . ?
C9 C8 1.394(8) . ?
C9 H9 0.9300 . ?
C6 C4 1.401(8) . ?
C6 C5 1.419(9) . ?
C6 C7 1.421(9) . ?
C48 C49A 1.471(13) . ?
C48 C47 1.508(9) . ?
C48 C49B 1.54(5) . ?
C48 H48A 0.970(10) . ?
C48 H48B 0.976(10) . ?
C54 C53 1.495(9) . ?
C54 C55 1.505(9) . ?
C54 H54A 0.9700 . ?
C54 H54B 0.9700 . ?
C8 C13 1.393(8) . ?
C3 C1 1.355(9) . ?
C3 C5 1.410(9) . ?
C3 H3 0.9300 . ?
C31 C33 1.364(9) . ?
C31 H31 0.9300 . ?
C36 C35 1.490(9) . ?
C36 C37 1.503(10) . ?
C36 H36A 0.9700 . ?
C36 H36B 0.9700 . ?
C10 C11 1.402(8) . ?
C2 C4 1.363(9) . ?
C2 C1 1.387(10) . ?
C2 H2 0.9300 . ?
C41 C42 1.478(11) . ?
C41 H41A 0.9700 . ?
C41 H41B 0.9700 . ?
C47 H47A 0.9700 . ?
C47 H47B 0.9700 . ?
C34 C33 1.381(9) . ?
C34 H34 0.9300 . ?
C4 H4 0.9300 . ?
C53 H53A 0.9700 . ?
C53 H53B 0.9700 . ?
C7 H7 0.9300 . ?
C14 H14 0.9300 . ?
C55 C56 1.496(11) . ?
C55 H55A 0.9700 . ?
C55 H55B 0.9700 . ?
C33 H33 0.9300 . ?
C35 H35A 0.9700 . ?
C35 H35B 0.9700 . ?
C1 H1 0.9300 . ?
C060 H06A 0.9600 . ?
C060 H06B 0.9600 . ?
C060 H06C 0.9600 . ?
C42 C43 1.474(13) . ?
C42 H42A 0.9700 . ?
C42 H42B 0.9700 . ?
C37 C38 1.523(14) . ?
C37 H37A 0.9700 . ?
C37 H37B 0.9700 . ?
C063 H06D 0.9600 . ?
C063 H06E 0.9600 . ?
C063 H06F 0.9600 . ?
C56 C57 1.543(13) . ?
C56 H56A 0.9700 . ?
C56 H56B 0.9700 . ?
C40 C39 1.56(2) . ?
C40 H40A 0.9600 . ?
C40 H40B 0.9600 . ?
C40 H40C 0.9600 . ?
C57 C58 1.457(15) . ?
C57 H57A 0.9700 . ?
C57 H57B 0.9700 . ?
C58 H58A 0.9600 . ?
C58 H58B 0.9600 . ?
C58 H58C 0.9600 . ?
C38 C39 1.476(9) . ?
C38 H38A 0.9700 . ?
C38 H38B 0.9700 . ?
C39 H39A 0.9700 . ?
C39 H39B 0.9700 . ?
O101 C101 1.376(11) . ?
C101 H10A 0.9600 . ?
C101 H10B 0.9600 . ?
C101 H10C 0.9600 . ?
C49A C50A 1.479(16) . ?
C49A H49A 0.9700 . ?
C49A H49B 0.9700 . ?
C50A C51A 1.502(10) . ?
C50A H50A 0.9700 . ?
C50A H50B 0.9700 . ?
C51A C52A 1.527(10) . ?
C51A H51A 0.9700 . ?
C51A H51B 0.9700 . ?
C52A H52A 0.9600 . ?
C52A H52B 0.9600 . ?
C52A H52C 0.9600 . ?
C49B C50B 1.522(10) . ?
C49B H49C 0.9700 . ?
C49B H49D 0.9700 . ?
C49B H48B 0.90(7) . ?
C50B C51B 1.524(10) . ?
C50B H50C 0.9700 . ?
C50B H50D 0.9700 . ?
C51B C52B 1.521(10) . ?
C51B C52B 1.93(10) 2_454 ?
C51B H51C 0.9700 . ?
C51B H51D 0.9700 . ?
C52B C51B 1.93(10) 2_454 ?
C52B C52B 1.96(19) 2_454 ?
C52B H52D 0.9600 . ?
C52B H52E 0.9600 . ?
C52B H52F 0.9600 . ?
C43 C44 1.573(18) . ?
C43 H43A 0.9700 . ?
C43 H43B 0.9700 . ?
C44 C45 1.531(10) . ?
C44 H44A 0.9700 . ?
C44 H44B 0.9700 . ?
C45 C46 1.518(10) . ?
C45 H45A 0.9700 . ?
C45 H45B 0.9700 . ?
C46 H46A 0.9600 . ?
C46 H46B 0.9600 . ?
C46 H46C 0.9600 . ?

loop_
_geom_torsion_atom_site_label_1
_geom_torsion_atom_site_label_2
_geom_torsion_atom_site_label_3
_geom_torsion_atom_site_label_4
_geom_torsion
_geom_torsion_site_symmetry_1
_geom_torsion_site_symmetry_2
_geom_torsion_site_symmetry_3
_geom_torsion_site_symmetry_4
_geom_torsion_publ_flag
O3 Zn2 O4 C30 157.9(5) . . . . ?
N3 Zn2 O4 C30 46.4(9) . . . . ?
O10 Zn2 O4 C30 -104.2(5) . . . . ?
N4 Zn2 O4 C30 5.5(5) . . . . ?
O1 Zn1 O2 C16 -156.5(4) . . . . ?
N2 Zn1 O2 C16 39.4(4) . . . . ?
O9 Zn1 O2 C16 -57.9(4) . . . . ?
N1 Zn1 O2 C16 101.3(5) . . . . ?
O1 Zn1 O9 C063 108.9(6) . . . . ?
O2 Zn1 O9 C063 11.6(6) . . . . ?
N2 Zn1 O9 C063 -77.7(6) . . . . ?
N1 Zn1 O9 C063 -158.8(5) . . . . ?
O4 Zn2 O3 C20 166.1(5) . . . . ?
N3 Zn2 O3 C20 -27.7(5) . . . . ?
O10 Zn2 O3 C20 69.4(5) . . . . ?
N4 Zn2 O3 C20 -95.6(6) . . . . ?
O2 Zn1 O1 C5 -163.2(5) . . . . ?
N2 Zn1 O1 C5 -57.8(9) . . . . ?
O9 Zn1 O1 C5 98.7(5) . . . . ?
N1 Zn1 O1 C5 -9.1(5) . . . . ?
O4 Zn2 N3 C21 137.0(7) . . . . ?
O3 Zn2 N3 C21 24.8(5) . . . . ?
O10 Zn2 N3 C21 -72.6(5) . . . . ?
N4 Zn2 N3 C21 178.7(5) . . . . ?
O4 Zn2 N3 C22 -48.6(9) . . . . ?
O3 Zn2 N3 C22 -160.7(4) . . . . ?
O10 Zn2 N3 C22 101.9(4) . . . . ?
N4 Zn2 N3 C22 -6.9(4) . . . . ?
O4 Zn2 O10 C060 -129.6(5) . . . . ?
O3 Zn2 O10 C060 -33.5(5) . . . . ?
N3 Zn2 O10 C060 57.7(5) . . . . ?
N4 Zn2 O10 C060 139.1(5) . . . . ?
O1 Zn1 N1 C7 6.7(5) . . . . ?
O2 Zn1 N1 C7 110.4(5) . . . . ?
N2 Zn1 N1 C7 174.2(5) . . . . ?
O9 Zn1 N1 C7 -91.4(5) . . . . ?
O1 Zn1 N1 C8 -173.8(4) . . . . ?
O2 Zn1 N1 C8 -70.1(6) . . . . ?
N2 Zn1 N1 C8 -6.3(4) . . . . ?
O9 Zn1 N1 C8 88.2(4) . . . . ?
O4 Zn2 N4 C28 -6.4(5) . . . . ?
O3 Zn2 N4 C28 -106.2(5) . . . . ?
N3 Zn2 N4 C28 -176.6(5) . . . . ?
O10 Zn2 N4 C28 89.6(5) . . . . ?
O4 Zn2 N4 C27 176.7(4) . . . . ?
O3 Zn2 N4 C27 76.9(5) . . . . ?
N3 Zn2 N4 C27 6.6(4) . . . . ?
O10 Zn2 N4 C27 -87.3(4) . . . . ?
O1 Zn1 N2 C14 -138.9(6) . . . . ?
O2 Zn1 N2 C14 -32.3(5) . . . . ?
O9 Zn1 N2 C14 64.7(5) . . . . ?
N1 Zn1 N2 C14 171.4(5) . . . . ?
O1 Zn1 N2 C13 54.3(9) . . . . ?
O2 Zn1 N2 C13 160.8(4) . . . . ?
O9 Zn1 N2 C13 -102.2(4) . . . . ?
N1 Zn1 N2 C13 4.5(4) . . . . ?
C21 N3 C22 C27 -179.3(6) . . . . ?
Zn2 N3 C22 C27 6.3(7) . . . . ?
C21 N3 C22 C23 0.6(9) . . . . ?
Zn2 N3 C22 C23 -173.7(5) . . . . ?
C23 C22 C27 C26 -2.0(9) . . . . ?
N3 C22 C27 C26 177.9(5) . . . . ?
C23 C22 C27 N4 179.4(5) . . . . ?
N3 C22 C27 N4 -0.6(8) . . . . ?
C28 N4 C27 C22 177.8(5) . . . . ?
Zn2 N4 C27 C22 -5.3(6) . . . . ?
C28 N4 C27 C26 -0.6(9) . . . . ?
Zn2 N4 C27 C26 176.3(5) . . . . ?
C27 N4 C28 C29 -178.3(6) . . . . ?
Zn2 N4 C28 C29 5.1(9) . . . . ?
C31 C29 C28 N4 179.7(6) . . . . ?
C30 C29 C28 N4 -0.1(11) . . . . ?
C53 O8 C25 C26 8.3(9) . . . . ?
C53 O8 C25 C24 -173.6(5) . . . . ?
C15 C17 C19 C21 174.4(5) . . . . ?
C15 C17 C19 C20 1.7(9) . . . . ?
C19 C17 C15 C14 -178.7(6) . . . . ?
C19 C17 C15 C16 -2.4(9) . . . . ?
O8 C25 C26 C27 178.7(5) . . . . ?
C24 C25 C26 C27 0.6(9) . . . . ?
C22 C27 C26 C25 1.7(9) . . . . ?
N4 C27 C26 C25 -179.9(6) . . . . ?
Zn2 O3 C20 C18 -163.7(4) . . . . ?
Zn2 O3 C20 C19 16.8(9) . . . . ?
C16 C18 C20 O3 178.7(6) . . . . ?
C16 C18 C20 C19 -1.8(9) . . . . ?
C17 C19 C20 O3 179.9(6) . . . . ?
C21 C19 C20 O3 7.8(10) . . . . ?
C17 C19 C20 C18 0.4(9) . . . . ?
C21 C19 C20 C18 -171.7(5) . . . . ?
C22 N3 C21 C19 174.6(5) . . . . ?
Zn2 N3 C21 C19 -11.5(9) . . . . ?
C17 C19 C21 N3 177.6(6) . . . . ?
C20 C19 C21 N3 -10.2(10) . . . . ?
Zn1 O2 C16 C18 152.2(5) . . . . ?
Zn1 O2 C16 C15 -29.7(7) . . . . ?
C20 C18 C16 O2 179.3(5) . . . . ?
C20 C18 C16 C15 1.1(10) . . . . ?
C17 C15 C16 O2 -177.2(5) . . . . ?
C14 C15 C16 O2 -1.2(10) . . . . ?
C17 C15 C16 C18 1.0(9) . . . . ?
C14 C15 C16 C18 177.0(6) . . . . ?
C27 C22 C23 C24 0.0(9) . . . . ?
N3 C22 C23 C24 -180.0(5) . . . . ?
Zn2 O4 C30 C32 177.9(4) . . . . ?
Zn2 O4 C30 C29 -2.8(9) . . . . ?
C34 C32 C30 O4 -178.6(6) . . . . ?
C34 C32 C30 C29 2.0(10) . . . . ?
C31 C29 C30 O4 178.7(6) . . . . ?
C28 C29 C30 O4 -1.5(10) . . . . ?
C31 C29 C30 C32 -2.0(9) . . . . ?
C28 C29 C30 C32 177.8(6) . . . . ?
C47 O7 C24 C23 -3.8(9) . . . . ?
C47 O7 C24 C25 177.3(6) . . . . ?
C22 C23 C24 O7 -176.6(6) . . . . ?
C22 C23 C24 C25 2.3(9) . . . . ?
O8 C25 C24 O7 -1.9(8) . . . . ?
C26 C25 C24 O7 176.4(5) . . . . ?
O8 C25 C24 C23 179.1(5) . . . . ?
C26 C25 C24 C23 -2.6(9) . . . . ?
C10 C9 C8 C13 1.7(9) . . . . ?
C10 C9 C8 N1 -178.0(5) . . . . ?
C7 N1 C8 C13 -173.3(5) . . . . ?
Zn1 N1 C8 C13 7.1(6) . . . . ?
C7 N1 C8 C9 6.4(9) . . . . ?
Zn1 N1 C8 C9 -173.2(5) . . . . ?
C30 C29 C31 C33 2.1(11) . . . . ?
C28 C29 C31 C33 -177.7(6) . . . . ?
C11 C12 C13 C8 2.9(10) . . . . ?
C11 C12 C13 N2 -177.2(6) . . . . ?
C9 C8 C13 C12 -3.2(9) . . . . ?
N1 C8 C13 C12 176.5(5) . . . . ?
C9 C8 C13 N2 176.9(5) . . . . ?
N1 C8 C13 N2 -3.4(8) . . . . ?
C14 N2 C13 C12 11.3(9) . . . . ?
Zn1 N2 C13 C12 178.0(5) . . . . ?
C14 N2 C13 C8 -168.8(5) . . . . ?
Zn1 N2 C13 C8 -2.1(7) . . . . ?
Zn1 O1 C5 C3 -173.5(4) . . . . ?
Zn1 O1 C5 C6 7.3(9) . . . . ?
C1 C3 C5 O1 179.1(6) . . . . ?
C1 C3 C5 C6 -1.7(10) . . . . ?
C4 C6 C5 O1 180.0(5) . . . . ?
C7 C6 C5 O1 0.4(10) . . . . ?
C4 C6 C5 C3 0.8(9) . . . . ?
C7 C6 C5 C3 -178.8(6) . . . . ?
C8 C9 C10 O5 -178.5(6) . . . . ?
C8 C9 C10 C11 0.2(10) . . . . ?
C35 O5 C10 C9 -10.3(9) . . . . ?
C35 O5 C10 C11 171.0(5) . . . . ?
C11 O6 C41 C42 -85.1(8) . . . . ?
C24 O7 C47 C48 173.2(6) . . . . ?
C49A C48 C47 O7 -65.0(10) . . . . ?
C49B C48 C47 O7 -161(2) . . . . ?
C30 C32 C34 C33 -2.1(11) . . . . ?
C1 C2 C4 C6 -1.6(11) . . . . ?
C5 C6 C4 C2 0.8(10) . . . . ?
C7 C6 C4 C2 -179.6(6) . . . . ?
C25 O8 C53 C54 173.1(5) . . . . ?
C55 C54 C53 O8 -179.5(5) . . . . ?
C41 O6 C11 C12 6.3(9) . . . . ?
C41 O6 C11 C10 -173.5(5) . . . . ?
C13 C12 C11 O6 179.2(6) . . . . ?
C13 C12 C11 C10 -1.0(10) . . . . ?
C9 C10 C11 O6 179.3(6) . . . . ?
O5 C10 C11 O6 -2.0(8) . . . . ?
C9 C10 C11 C12 -0.5(9) . . . . ?
O5 C10 C11 C12 178.3(6) . . . . ?
C8 N1 C7 C6 178.0(6) . . . . ?
Zn1 N1 C7 C6 -2.5(9) . . . . ?
C4 C6 C7 N1 177.6(6) . . . . ?
C5 C6 C7 N1 -2.7(11) . . . . ?
C13 N2 C14 C15 -178.4(6) . . . . ?
Zn1 N2 C14 C15 15.9(8) . . . . ?
C17 C15 C14 N2 -175.9(6) . . . . ?
C16 C15 C14 N2 8.1(10) . . . . ?
C53 C54 C55 C56 179.7(7) . . . . ?
C29 C31 C33 C34 -2.2(12) . . . . ?
C32 C34 C33 C31 2.1(11) . . . . ?
C10 O5 C35 C36 -173.8(5) . . . . ?
C37 C36 C35 O5 174.0(6) . . . . ?
C5 C3 C1 C2 1.0(11) . . . . ?
C4 C2 C1 C3 0.7(11) . . . . ?
O6 C41 C42 C43 -53.5(10) . . . . ?
C35 C36 C37 C38 -175.1(9) . . . . ?
C54 C55 C56 C57 -172.5(8) . . . . ?
C55 C56 C57 C58 -68.4(13) . . . . ?
C36 C37 C38 C39 163.4(16) . . . . ?
C37 C38 C39 C40 -164.0(18) . . . . ?
C47 C48 C49A C50A -58.9(14) . . . . ?
C49B C48 C49A C50A 49(2) . . . . ?
C48 C49A C50A C51A -60.0(18) . . . . ?
C49A C50A C51A C52A -172.9(14) . . . . ?
C49A C48 C49B C50B 56(5) . . . . ?
C47 C48 C49B C50B 172(4) . . . . ?
C48 C49B C50B C51B 174(6) . . . . ?
C49B C50B C51B C52B -149(15) . . . . ?
C49B C50B C51B C52B -8(15) . . . 2_454 ?
C50B C51B C52B C51B 154(16) . . . 2_454 ?
C52B C51B C52B C51B 0.000(10) 2_454 . . 2_454 ?
C50B C51B C52B C52B 154(16) . . . 2_454 ?
C41 C42 C43 C44 -178.1(10) . . . . ?
C42 C43 C44 C45 55.7(15) . . . . ?
C43 C44 C45 C46 91(3) . . . . ?
